data_7239988
loop_
_publ_author_name
'Qin, Ling'
'Hu, Qing'
'Zheng, Qi-Ming'
'Dou, Yue'
'Yang, Hu'
'Zheng, Hegen'

_publ_section_title
;
 Syntheses, crystal structures, dye degradation and luminescence sensing
 properties of four coordination polymers
;
_journal_name_full CrystEngComm
_journal_paper_doi 10.1039/D0CE00175A
_journal_year 2020
_chemical_formula_moiety 'C29 H19 Co N3 O4'
_chemical_formula_sum 'C29 H19 Co N3 O4'
_chemical_formula_weight 532.40
_space_group_crystal_system monoclinic
_space_group_IT_number 14
_space_group_name_Hall '-P 2ybc'
_space_group_name_H-M_alt 'P 1 21/c 1'
_atom_sites_solution_hydrogens geom
_audit_creation_date 2018-12-05
_audit_creation_method
;
Olex2 1.2
(compiled 2018.05.29 svn.r3508 for OlexSys, GUI svn.r5506)
;
_audit_update_record
;
2019-06-27 deposited with the CCDC.	2020-02-21 downloaded from the CCDC.
;
_cell_angle_alpha 90
_cell_angle_beta 97.3110(10)
_cell_angle_gamma 90
_cell_formula_units_Z 4
_cell_length_a 9.2673(4)
_cell_length_b 22.6873(9)
_cell_length_c 13.9052(6)
_cell_measurement_reflns_used 9986
_cell_measurement_temperature 296(2)
_cell_measurement_theta_max 27.39
_cell_measurement_theta_min 2.32
_cell_volume 2899.8(2)
_computing_cell_refinement 'SAINT v8.34A (Bruker, 2013)'
_computing_data_reduction 'SAINT v8.34A (Bruker, 2013)'
_computing_molecular_graphics 'Olex2 (Dolomanov et al., 2009)'
_computing_publication_material 'Olex2 (Dolomanov et al., 2009)'
_computing_structure_refinement 'ShelXL (Sheldrick, 2015)'
_computing_structure_solution 'SHELXT 2018/2 (Sheldrick, 2018)'
_diffrn_ambient_temperature 296.15
_diffrn_measured_fraction_theta_full 0.999
_diffrn_measured_fraction_theta_max 0.998
_diffrn_measurement_device_type 'Bruker APEX-II CCD'
_diffrn_measurement_method '\f and \w scans'
_diffrn_radiation_type MoK\a
_diffrn_radiation_wavelength 0.71073
_diffrn_reflns_av_R_equivalents 0.0394
_diffrn_reflns_av_unetI/netI 0.0382
_diffrn_reflns_Laue_measured_fraction_full 0.999
_diffrn_reflns_Laue_measured_fraction_max 0.998
_diffrn_reflns_limit_h_max 10
_diffrn_reflns_limit_h_min -12
_diffrn_reflns_limit_k_max 29
_diffrn_reflns_limit_k_min -26
_diffrn_reflns_limit_l_max 17
_diffrn_reflns_limit_l_min -17
_diffrn_reflns_number 25445
_diffrn_reflns_point_group_measured_fraction_full 0.999
_diffrn_reflns_point_group_measured_fraction_max 0.998
_diffrn_reflns_theta_full 25.242
_diffrn_reflns_theta_max 27.401
_diffrn_reflns_theta_min 2.216
_diffrn_standards_number 0
_exptl_absorpt_coefficient_mu 0.627
_exptl_absorpt_correction_T_max 0.7456
_exptl_absorpt_correction_T_min 0.6716
_exptl_absorpt_correction_type multi-scan
_exptl_absorpt_process_details
;
SADABS-2014/5 (Bruker,2014/5) was used for absorption correction.
wR2(int) was 0.1036 before and 0.0498 after correction.
The Ratio of minimum to maximum transmission is 0.9008.
The \l/2 correction factor is 0.00150.
;
_exptl_crystal_colour red
_exptl_crystal_density_diffrn 1.219
_exptl_crystal_description block
_exptl_crystal_F_000 1092
_exptl_crystal_size_max 0.32
_exptl_crystal_size_mid 0.26
_exptl_crystal_size_min 0.2
_refine_diff_density_max 0.939
_refine_diff_density_min -0.465
_refine_diff_density_rms 0.057
_refine_ls_extinction_method none
_refine_ls_goodness_of_fit_ref 1.032
_refine_ls_hydrogen_treatment constr
_refine_ls_matrix_type full
_refine_ls_number_parameters 334
_refine_ls_number_reflns 6569
_refine_ls_number_restraints 0
_refine_ls_restrained_S_all 1.032
_refine_ls_R_factor_all 0.0541
_refine_ls_R_factor_gt 0.0395
_refine_ls_shift/su_max 0.002
_refine_ls_shift/su_mean 0.000
_refine_ls_structure_factor_coef Fsqd
_refine_ls_weighting_details 'w=1/[\s^2^(Fo^2^)+(0.0470P)^2^+1.7454P] where P=(Fo^2^+2Fc^2^)/3'
_refine_ls_weighting_scheme calc
_refine_ls_wR_factor_gt 0.0964
_refine_ls_wR_factor_ref 0.1024
_reflns_Friedel_coverage 0.000
_reflns_number_gt 5234
_reflns_number_total 6569
_reflns_threshold_expression 'I > 2\s(I)'
_cod_data_source_file d0ce00175a2.cif
_cod_data_source_block 1
_cod_database_code 7239988
_shelx_shelxl_version_number 2018/3
_shelx_space_group_comment
;
The symmetry employed for this shelxl refinement is uniquely defined
by the following loop, which should always be used as a source of
symmetry information in preference to the above space-group names.
They are only intended as comments.
;
_shelx_estimated_absorpt_t_max 0.885
_shelx_estimated_absorpt_t_min 0.825
_olex2_refinement_description
;
1. Fixed Uiso
 At 1.2 times of:
  All C(H) groups
2.a Aromatic/amide H refined with riding coordinates:
 C3(H3), C4(H4), C6(H6), C7(H7), C8(H8), C9(H9), C11(H11), C14(H14), C15(H15),
 C17(H17), C18(H18), C20(H20), C21(H21), C23(H23), C24(H24), C25(H25), C26(H26),
  C28(H28), C29(H29)
;
_olex2_submission_special_instructions 'No special instructions were received'

loop_
_space_group_symop_operation_xyz
'x, y, z'
'-x, y+1/2, -z+1/2'
'-x, -y, -z'
'x, -y-1/2, z-1/2'

loop_
_atom_site_label
_atom_site_type_symbol
_atom_site_fract_x
_atom_site_fract_y
_atom_site_fract_z
_atom_site_U_iso_or_equiv
_atom_site_adp_type
_atom_site_occupancy
_atom_site_site_symmetry_order
_atom_site_calc_flag
_atom_site_refinement_flags_posn
_atom_site_refinement_flags_adp
_atom_site_refinement_flags_occupancy
_atom_site_disorder_assembly
_atom_site_disorder_group
Co1 Co 0.58382(3) 0.55636(2) 0.91082(2) 0.01578(8) Uani 1 1 d . . . . .
O1 O 0.60159(14) 0.46825(6) 0.89715(10) 0.0224(3) Uani 1 1 d . . . . .
O2 O 0.58940(14) 0.41219(6) 1.02802(10) 0.0233(3) Uani 1 1 d . . . . .
O3 O 1.34925(15) 0.14606(6) 0.61083(11) 0.0267(3) Uani 1 1 d . . . . .
O4 O 1.23213(15) 0.07360(6) 0.67126(11) 0.0264(3) Uani 1 1 d . . . . .
N1 N 0.44472(17) 0.55501(7) 0.77591(12) 0.0221(3) Uani 1 1 d . . . . .
N2 N -0.27199(17) 0.55640(7) 0.04422(12) 0.0197(3) Uani 1 1 d . . . . .
N3 N 1.0095(3) 0.19950(11) 0.8209(2) 0.0758(10) Uani 1 1 d . . . . .
C1 C 0.63153(19) 0.42316(8) 0.94790(14) 0.0195(4) Uani 1 1 d . . . . .
C2 C 0.7237(2) 0.37776(9) 0.90666(17) 0.0283(5) Uani 1 1 d . . . . .
C3 C 0.8054(3) 0.33747(13) 0.9623(2) 0.0563(8) Uani 1 1 d . . . . .
H3 H 0.803571 0.337282 1.029049 0.068 Uiso 1 1 calc R . . . .
C4 C 0.8905(3) 0.29703(14) 0.9217(2) 0.0613(9) Uani 1 1 d . . . . .
H4 H 0.946596 0.270469 0.961346 0.074 Uiso 1 1 calc R . . . .
C5 C 0.8933(3) 0.29555(10) 0.8247(2) 0.0428(7) Uani 1 1 d . . . . .
C6 C 0.8059(3) 0.33360(12) 0.7666(2) 0.0557(8) Uani 1 1 d . . . . .
H6 H 0.803610 0.331721 0.699611 0.067 Uiso 1 1 calc R . . . .
C7 C 0.7222(3) 0.37424(12) 0.8066(2) 0.0543(8) Uani 1 1 d . . . . .
H7 H 0.663582 0.399801 0.766551 0.065 Uiso 1 1 calc R . . . .
C8 C 1.1322(3) 0.22655(11) 0.6570(2) 0.0506(7) Uani 1 1 d . . . . .
H8 H 1.175666 0.236648 0.602608 0.061 Uiso 1 1 calc R . . . .
C9 C 1.0435(3) 0.26645(11) 0.6965(2) 0.0543(8) Uani 1 1 d . . . . .
H9 H 1.022699 0.302668 0.666544 0.065 Uiso 1 1 calc R . . . .
C10 C 0.9860(3) 0.25258(10) 0.7799(2) 0.0418(6) Uani 1 1 d . . . . .
C11 C 1.0930(3) 0.15989(11) 0.7799(2) 0.0602(9) Uani 1 1 d . . . . .
H11 H 1.107982 0.123004 0.808596 0.072 Uiso 1 1 calc R . . . .
C12 C 1.1558(2) 0.17168(9) 0.69873(18) 0.0309(5) Uani 1 1 d . . . . .
C13 C 1.2507(2) 0.12752(9) 0.65766(15) 0.0238(4) Uani 1 1 d . . . . .
C14 C 0.3453(3) 0.59670(10) 0.75141(16) 0.0344(5) Uani 1 1 d . . . . .
H14 H 0.334685 0.626420 0.796044 0.041 Uiso 1 1 calc R . . . .
C15 C 0.2576(3) 0.59822(11) 0.66396(17) 0.0391(6) Uani 1 1 d . . . . .
H15 H 0.191259 0.628794 0.650413 0.047 Uiso 1 1 calc R . . . .
C16 C 0.2679(2) 0.55381(10) 0.59522(16) 0.0292(5) Uani 1 1 d . . . . .
C17 C 0.3719(2) 0.51038(10) 0.62128(15) 0.0282(5) Uani 1 1 d . . . . .
H17 H 0.384117 0.479663 0.578773 0.034 Uiso 1 1 calc R . . . .
C18 C 0.4558(2) 0.51299(9) 0.70936(15) 0.0266(4) Uani 1 1 d . . . . .
H18 H 0.525330 0.483699 0.724173 0.032 Uiso 1 1 calc R . . . .
C19 C 0.1736(2) 0.55291(10) 0.50149(16) 0.0298(5) Uani 1 1 d . . . . .
C20 C 0.0368(2) 0.57917(11) 0.49012(16) 0.0339(5) Uani 1 1 d . . . . .
H20 H 0.004237 0.597745 0.542964 0.041 Uiso 1 1 calc R . . . .
C21 C -0.0519(2) 0.57837(11) 0.40250(16) 0.0323(5) Uani 1 1 d . . . . .
H21 H -0.143236 0.595924 0.397446 0.039 Uiso 1 1 calc R . . . .
C22 C -0.0057(2) 0.55140(10) 0.32114(15) 0.0277(5) Uani 1 1 d . . . . .
C23 C 0.1302(2) 0.52365(10) 0.33266(16) 0.0318(5) Uani 1 1 d . . . . .
H23 H 0.161972 0.504284 0.280281 0.038 Uiso 1 1 calc R . . . .
C24 C 0.2177(2) 0.52462(11) 0.42060(16) 0.0326(5) Uani 1 1 d . . . . .
H24 H 0.307892 0.506095 0.426314 0.039 Uiso 1 1 calc R . . . .
C25 C -0.1624(2) 0.51791(9) 0.06329(15) 0.0241(4) Uani 1 1 d . . . . .
H25 H -0.144748 0.491914 0.014406 0.029 Uiso 1 1 calc R . . . .
C26 C -0.0743(2) 0.51438(9) 0.15069(15) 0.0255(4) Uani 1 1 d . . . . .
H26 H -0.000192 0.486527 0.159587 0.031 Uiso 1 1 calc R . . . .
C27 C -0.0967(2) 0.55284(9) 0.22599(15) 0.0256(4) Uani 1 1 d . . . . .
C28 C -0.2088(2) 0.59398(10) 0.20465(16) 0.0308(5) Uani 1 1 d . . . . .
H28 H -0.227655 0.621345 0.251267 0.037 Uiso 1 1 calc R . . . .
C29 C -0.2909(2) 0.59414(9) 0.11554(15) 0.0264(4) Uani 1 1 d . . . . .
H29 H -0.364301 0.622171 0.103848 0.032 Uiso 1 1 calc R . . . .

loop_
_atom_site_aniso_label
_atom_site_aniso_U_11
_atom_site_aniso_U_22
_atom_site_aniso_U_33
_atom_site_aniso_U_23
_atom_site_aniso_U_13
_atom_site_aniso_U_12
Co1 0.01579(13) 0.01898(13) 0.01239(14) 0.00018(10) 0.00112(9) 0.00091(9)
O1 0.0286(7) 0.0194(7) 0.0184(7) -0.0016(6) -0.0001(6) 0.0022(5)
O2 0.0217(7) 0.0311(8) 0.0175(7) 0.0020(6) 0.0043(6) 0.0071(6)
O3 0.0280(7) 0.0248(7) 0.0288(8) -0.0019(6) 0.0098(6) 0.0009(6)
O4 0.0273(7) 0.0233(7) 0.0304(9) -0.0007(6) 0.0105(6) 0.0017(6)
N1 0.0214(8) 0.0290(9) 0.0150(9) -0.0012(7) -0.0008(6) 0.0036(7)
N2 0.0188(8) 0.0238(8) 0.0158(8) 0.0000(7) -0.0010(6) 0.0003(6)
N3 0.098(2) 0.0418(14) 0.104(2) 0.0196(14) 0.0766(19) 0.0268(14)
C1 0.0153(9) 0.0225(9) 0.0202(10) -0.0024(8) -0.0001(7) 0.0002(7)
C2 0.0287(11) 0.0240(10) 0.0353(13) 0.0016(9) 0.0157(9) 0.0034(8)
C3 0.0686(19) 0.0673(19) 0.0343(16) 0.0069(14) 0.0124(14) 0.0436(16)
C4 0.0672(19) 0.067(2) 0.0527(19) 0.0142(15) 0.0203(15) 0.0494(16)
C5 0.0447(14) 0.0299(12) 0.0609(18) 0.0051(12) 0.0337(13) 0.0083(10)
C6 0.083(2) 0.0466(16) 0.0439(17) 0.0039(13) 0.0331(16) 0.0281(15)
C7 0.081(2) 0.0446(15) 0.0436(17) 0.0091(13) 0.0310(15) 0.0276(14)
C8 0.0680(18) 0.0380(14) 0.0524(18) 0.0085(12) 0.0326(15) 0.0191(13)
C9 0.0736(19) 0.0314(13) 0.065(2) 0.0094(13) 0.0359(16) 0.0211(13)
C10 0.0399(13) 0.0257(11) 0.0652(18) 0.0031(11) 0.0282(13) 0.0075(10)
C11 0.083(2) 0.0262(13) 0.085(2) 0.0120(13) 0.0619(19) 0.0157(13)
C12 0.0284(11) 0.0254(11) 0.0411(14) -0.0030(10) 0.0130(10) 0.0034(8)
C13 0.0231(10) 0.0264(11) 0.0220(11) -0.0017(8) 0.0027(8) 0.0027(8)
C14 0.0416(13) 0.0387(13) 0.0208(12) -0.0089(10) -0.0046(10) 0.0139(10)
C15 0.0428(14) 0.0473(14) 0.0239(13) -0.0076(11) -0.0086(10) 0.0251(11)
C16 0.0275(11) 0.0410(13) 0.0178(11) -0.0039(9) -0.0020(8) 0.0091(9)
C17 0.0309(11) 0.0355(12) 0.0170(11) -0.0072(9) -0.0018(9) 0.0078(9)
C18 0.0260(10) 0.0329(11) 0.0200(11) -0.0023(9) -0.0006(8) 0.0074(8)
C19 0.0272(11) 0.0417(13) 0.0189(11) -0.0043(9) -0.0037(8) 0.0098(9)
C20 0.0312(12) 0.0510(14) 0.0183(12) -0.0080(10) -0.0015(9) 0.0140(10)
C21 0.0253(11) 0.0474(13) 0.0228(12) -0.0061(10) -0.0024(9) 0.0135(9)
C22 0.0264(11) 0.0367(12) 0.0186(11) -0.0038(9) -0.0023(8) 0.0070(9)
C23 0.0298(11) 0.0451(14) 0.0190(11) -0.0086(10) -0.0025(9) 0.0127(10)
C24 0.0256(11) 0.0481(14) 0.0225(12) -0.0061(10) -0.0037(9) 0.0156(10)
C25 0.0196(10) 0.0327(11) 0.0196(11) -0.0050(8) 0.0004(8) 0.0020(8)
C26 0.0210(10) 0.0315(11) 0.0226(11) -0.0032(9) -0.0020(8) 0.0071(8)
C27 0.0239(10) 0.0336(11) 0.0181(11) -0.0034(9) -0.0022(8) 0.0054(8)
C28 0.0300(11) 0.0366(12) 0.0239(12) -0.0113(9) -0.0040(9) 0.0114(9)
C29 0.0248(10) 0.0290(11) 0.0234(11) -0.0046(9) -0.0046(8) 0.0066(8)

loop_
_atom_type_symbol
_atom_type_description
_atom_type_scat_dispersion_real
_atom_type_scat_dispersion_imag
_atom_type_scat_source
C C 0.0033 0.0016 'International Tables Vol C Tables 4.2.6.8 and 6.1.1.4'
H H 0.0000 0.0000 'International Tables Vol C Tables 4.2.6.8 and 6.1.1.4'
Co Co 0.3494 0.9721 'International Tables Vol C Tables 4.2.6.8 and 6.1.1.4'
N N 0.0061 0.0033 'International Tables Vol C Tables 4.2.6.8 and 6.1.1.4'
O O 0.0106 0.0060 'International Tables Vol C Tables 4.2.6.8 and 6.1.1.4'

loop_
_geom_angle_atom_site_label_1
_geom_angle_atom_site_label_2
_geom_angle_atom_site_label_3
_geom_angle
_geom_angle_site_symmetry_1
_geom_angle_site_symmetry_3
_geom_angle_publ_flag
O1 Co1 O2 117.66(6) . 3_667 ?
O1 Co1 O3 153.19(6) . 2_756 ?
O1 Co1 O4 92.82(5) . 2_756 ?
O1 Co1 N1 87.15(6) . . ?
O1 Co1 N2 91.86(6) . 1_656 ?
O1 Co1 C13 122.91(6) . 2_756 ?
O2 Co1 O3 89.07(5) 3_667 2_756 ?
O2 Co1 O4 148.87(6) 3_667 2_756 ?
O2 Co1 N1 87.26(6) 3_667 . ?
O2 Co1 N2 94.37(6) 3_667 1_656 ?
O2 Co1 C13 119.16(6) 3_667 2_756 ?
O3 Co1 O4 60.39(5) 2_756 2_756 ?
O3 Co1 C13 30.29(6) 2_756 2_756 ?
O4 Co1 C13 30.09(6) 2_756 2_756 ?
N1 Co1 O3 92.47(6) . 2_756 ?
N1 Co1 O4 88.17(6) . 2_756 ?
N1 Co1 N2 178.36(6) . 1_656 ?
N1 Co1 C13 90.33(7) . 2_756 ?
N2 Co1 O3 87.82(6) 1_656 2_756 ?
N2 Co1 O4 90.56(6) 1_656 2_756 ?
N2 Co1 C13 89.10(7) 1_656 2_756 ?
C1 O1 Co1 140.40(13) . . ?
C1 O2 Co1 130.78(12) . 3_667 ?
C13 O3 Co1 89.86(12) . 2_746 ?
C13 O4 Co1 88.00(11) . 2_746 ?
C14 N1 Co1 122.27(14) . . ?
C14 N1 C18 116.03(18) . . ?
C18 N1 Co1 121.67(13) . . ?
C25 N2 Co1 122.97(13) . 1_454 ?
C29 N2 Co1 121.01(13) . 1_454 ?
C29 N2 C25 115.97(17) . . ?
C10 N3 C11 119.2(2) . . ?
O1 C1 C2 116.21(17) . . ?
O2 C1 O1 126.28(17) . . ?
O2 C1 C2 117.50(17) . . ?
C3 C2 C1 123.1(2) . . ?
C3 C2 C7 117.6(2) . . ?
C7 C2 C1 119.2(2) . . ?
C2 C3 H3 119.4 . . ?
C2 C3 C4 121.3(3) . . ?
C4 C3 H3 119.4 . . ?
C3 C4 H4 119.7 . . ?
C5 C4 C3 120.7(3) . . ?
C5 C4 H4 119.7 . . ?
C4 C5 C6 119.1(2) . . ?
C4 C5 C10 121.3(2) . . ?
C6 C5 C10 119.7(2) . . ?
C5 C6 H6 119.8 . . ?
C7 C6 C5 120.4(3) . . ?
C7 C6 H6 119.8 . . ?
C2 C7 H7 119.6 . . ?
C6 C7 C2 120.7(3) . . ?
C6 C7 H7 119.6 . . ?
C9 C8 H8 120.2 . . ?
C12 C8 H8 120.2 . . ?
C12 C8 C9 119.6(2) . . ?
C8 C9 H9 120.0 . . ?
C10 C9 C8 120.0(2) . . ?
C10 C9 H9 120.0 . . ?
N3 C10 C5 118.9(2) . . ?
N3 C10 C9 120.4(2) . . ?
C9 C10 C5 120.7(2) . . ?
N3 C11 H11 118.5 . . ?
N3 C11 C12 123.0(2) . . ?
C12 C11 H11 118.5 . . ?
C8 C12 C13 120.9(2) . . ?
C11 C12 C8 117.7(2) . . ?
C11 C12 C13 121.3(2) . . ?
O3 C13 Co1 59.85(10) . 2_746 ?
O3 C13 C12 118.35(18) . . ?
O4 C13 Co1 61.91(10) . 2_746 ?
O4 C13 O3 121.76(18) . . ?
O4 C13 C12 119.89(18) . . ?
C12 C13 Co1 178.00(15) . 2_746 ?
N1 C14 H14 118.1 . . ?
N1 C14 C15 123.7(2) . . ?
C15 C14 H14 118.1 . . ?
C14 C15 H15 119.9 . . ?
C14 C15 C16 120.1(2) . . ?
C16 C15 H15 119.9 . . ?
C15 C16 C19 121.97(19) . . ?
C17 C16 C15 115.9(2) . . ?
C17 C16 C19 122.17(19) . . ?
C16 C17 H17 120.0 . . ?
C18 C17 C16 119.9(2) . . ?
C18 C17 H17 120.0 . . ?
N1 C18 C17 124.35(19) . . ?
N1 C18 H18 117.8 . . ?
C17 C18 H18 117.8 . . ?
C20 C19 C16 121.55(19) . . ?
C20 C19 C24 117.4(2) . . ?
C24 C19 C16 121.08(19) . . ?
C19 C20 H20 119.1 . . ?
C21 C20 C19 121.7(2) . . ?
C21 C20 H20 119.1 . . ?
C20 C21 H21 119.7 . . ?
C20 C21 C22 120.7(2) . . ?
C22 C21 H21 119.7 . . ?
C21 C22 C27 121.08(18) . . ?
C23 C22 C21 117.9(2) . . ?
C23 C22 C27 121.05(19) . . ?
C22 C23 H23 119.5 . . ?
C24 C23 C22 120.9(2) . . ?
C24 C23 H23 119.5 . . ?
C19 C24 H24 119.3 . . ?
C23 C24 C19 121.41(19) . . ?
C23 C24 H24 119.3 . . ?
N2 C25 H25 117.9 . . ?
N2 C25 C26 124.17(19) . . ?
C26 C25 H25 117.9 . . ?
C25 C26 H26 120.1 . . ?
C25 C26 C27 119.78(18) . . ?
C27 C26 H26 120.1 . . ?
C26 C27 C22 122.36(18) . . ?
C26 C27 C28 115.71(19) . . ?
C28 C27 C22 121.91(19) . . ?
C27 C28 H28 119.8 . . ?
C29 C28 C27 120.37(19) . . ?
C29 C28 H28 119.8 . . ?
N2 C29 C28 123.96(19) . . ?
N2 C29 H29 118.0 . . ?
C28 C29 H29 118.0 . . ?

loop_
_geom_bond_atom_site_label_1
_geom_bond_atom_site_label_2
_geom_bond_distance
_geom_bond_site_symmetry_2
_geom_bond_publ_flag
Co1 O1 2.0168(14) . ?
Co1 O2 2.0388(13) 3_667 ?
Co1 O3 2.1595(14) 2_756 ?
Co1 O4 2.2046(14) 2_756 ?
Co1 N1 2.1368(17) . ?
Co1 N2 2.1437(16) 1_656 ?
Co1 C13 2.497(2) 2_756 ?
O1 C1 1.254(2) . ?
O2 C1 1.251(2) . ?
O3 C13 1.260(2) . ?
O4 C13 1.253(2) . ?
N1 C14 1.334(3) . ?
N1 C18 1.342(3) . ?
N2 C25 1.340(2) . ?
N2 C29 1.339(3) . ?
N3 C10 1.338(3) . ?
N3 C11 1.358(3) . ?
C1 C2 1.498(3) . ?
C2 C3 1.363(3) . ?
C2 C7 1.391(3) . ?
C3 H3 0.9300 . ?
C3 C4 1.377(3) . ?
C4 H4 0.9300 . ?
C4 C5 1.353(4) . ?
C5 C6 1.373(4) . ?
C5 C10 1.487(3) . ?
C6 H6 0.9300 . ?
C6 C7 1.368(3) . ?
C7 H7 0.9300 . ?
C8 H8 0.9300 . ?
C8 C9 1.383(3) . ?
C8 C12 1.379(3) . ?
C9 H9 0.9300 . ?
C9 C10 1.373(4) . ?
C11 H11 0.9300 . ?
C11 C12 1.360(3) . ?
C12 C13 1.494(3) . ?
C14 H14 0.9300 . ?
C14 C15 1.374(3) . ?
C15 H15 0.9300 . ?
C15 C16 1.400(3) . ?
C16 C17 1.394(3) . ?
C16 C19 1.474(3) . ?
C17 H17 0.9300 . ?
C17 C18 1.366(3) . ?
C18 H18 0.9300 . ?
C19 C20 1.392(3) . ?
C19 C24 1.400(3) . ?
C20 H20 0.9300 . ?
C20 C21 1.380(3) . ?
C21 H21 0.9300 . ?
C21 C22 1.400(3) . ?
C22 C23 1.399(3) . ?
C22 C27 1.476(3) . ?
C23 H23 0.9300 . ?
C23 C24 1.379(3) . ?
C24 H24 0.9300 . ?
C25 H25 0.9300 . ?
C25 C26 1.378(3) . ?
C26 H26 0.9300 . ?
C26 C27 1.398(3) . ?
C27 C28 1.400(3) . ?
C28 H28 0.9300 . ?
C28 C29 1.369(3) . ?
C29 H29 0.9300 . ?

loop_
_geom_torsion_atom_site_label_1
_geom_torsion_atom_site_label_2
_geom_torsion_atom_site_label_3
_geom_torsion_atom_site_label_4
_geom_torsion
_geom_torsion_site_symmetry_1
_geom_torsion_site_symmetry_2
_geom_torsion_site_symmetry_3
_geom_torsion_site_symmetry_4
_geom_torsion_publ_flag
Co1 O1 C1 O2 42.1(3) . . . . ?
Co1 O1 C1 C2 -139.48(17) . . . . ?
Co1 O2 C1 O1 21.8(3) 3_667 . . . ?
Co1 O2 C1 C2 -156.57(14) 3_667 . . . ?
Co1 O3 C13 O4 -0.1(2) 2_746 . . . ?
Co1 O3 C13 C12 179.01(18) 2_746 . . . ?
Co1 O4 C13 O3 0.1(2) 2_746 . . . ?
Co1 O4 C13 C12 -179.00(19) 2_746 . . . ?
Co1 N1 C14 C15 177.7(2) . . . . ?
Co1 N1 C18 C17 -178.81(17) . . . . ?
Co1 N2 C25 C26 -175.48(16) 1_454 . . . ?
Co1 N2 C29 C28 175.60(17) 1_454 . . . ?
O1 C1 C2 C3 157.2(2) . . . . ?
O1 C1 C2 C7 -25.8(3) . . . . ?
O2 C1 C2 C3 -24.3(3) . . . . ?
O2 C1 C2 C7 152.8(2) . . . . ?
N1 C14 C15 C16 1.1(4) . . . . ?
N2 C25 C26 C27 -0.3(3) . . . . ?
N3 C11 C12 C8 -0.1(5) . . . . ?
N3 C11 C12 C13 178.1(3) . . . . ?
C1 C2 C3 C4 -179.0(3) . . . . ?
C1 C2 C7 C6 179.5(3) . . . . ?
C2 C3 C4 C5 -1.2(5) . . . . ?
C3 C2 C7 C6 -3.3(4) . . . . ?
C3 C4 C5 C6 -2.3(5) . . . . ?
C3 C4 C5 C10 179.3(3) . . . . ?
C4 C5 C6 C7 3.0(5) . . . . ?
C4 C5 C10 N3 32.7(4) . . . . ?
C4 C5 C10 C9 -149.1(3) . . . . ?
C5 C6 C7 C2 -0.1(5) . . . . ?
C6 C5 C10 N3 -145.7(3) . . . . ?
C6 C5 C10 C9 32.5(4) . . . . ?
C7 C2 C3 C4 4.0(5) . . . . ?
C8 C9 C10 N3 -3.3(5) . . . . ?
C8 C9 C10 C5 178.5(3) . . . . ?
C8 C12 C13 O3 26.4(3) . . . . ?
C8 C12 C13 O4 -154.5(2) . . . . ?
C9 C8 C12 C11 -2.0(5) . . . . ?
C9 C8 C12 C13 179.8(3) . . . . ?
C10 N3 C11 C12 0.5(6) . . . . ?
C10 C5 C6 C7 -178.6(3) . . . . ?
C11 N3 C10 C5 179.4(3) . . . . ?
C11 N3 C10 C9 1.2(5) . . . . ?
C11 C12 C13 O3 -151.8(3) . . . . ?
C11 C12 C13 O4 27.4(4) . . . . ?
C12 C8 C9 C10 3.6(5) . . . . ?
C14 N1 C18 C17 -0.9(3) . . . . ?
C14 C15 C16 C17 -1.0(4) . . . . ?
C14 C15 C16 C19 178.5(2) . . . . ?
C15 C16 C17 C18 0.0(3) . . . . ?
C15 C16 C19 C20 -26.4(4) . . . . ?
C15 C16 C19 C24 154.7(2) . . . . ?
C16 C17 C18 N1 1.0(4) . . . . ?
C16 C19 C20 C21 -179.9(2) . . . . ?
C16 C19 C24 C23 -179.9(2) . . . . ?
C17 C16 C19 C20 153.1(2) . . . . ?
C17 C16 C19 C24 -25.8(4) . . . . ?
C18 N1 C14 C15 -0.2(3) . . . . ?
C19 C16 C17 C18 -179.5(2) . . . . ?
C19 C20 C21 C22 -0.7(4) . . . . ?
C20 C19 C24 C23 1.1(4) . . . . ?
C20 C21 C22 C23 2.3(4) . . . . ?
C20 C21 C22 C27 -177.0(2) . . . . ?
C21 C22 C23 C24 -2.1(4) . . . . ?
C21 C22 C27 C26 -162.8(2) . . . . ?
C21 C22 C27 C28 18.9(3) . . . . ?
C22 C23 C24 C19 0.5(4) . . . . ?
C22 C27 C28 C29 179.9(2) . . . . ?
C23 C22 C27 C26 18.0(3) . . . . ?
C23 C22 C27 C28 -160.3(2) . . . . ?
C24 C19 C20 C21 -1.0(4) . . . . ?
C25 N2 C29 C28 -1.9(3) . . . . ?
C25 C26 C27 C22 -179.8(2) . . . . ?
C25 C26 C27 C28 -1.4(3) . . . . ?
C26 C27 C28 C29 1.4(3) . . . . ?
C27 C22 C23 C24 177.1(2) . . . . ?
C27 C28 C29 N2 0.2(4) . . . . ?
C29 N2 C25 C26 1.9(3) . . . . ?
